data_2217804
loop_
_publ_author_name
'Huang, Shiliang'
'Huang, Zhi-Shu'
'Gu, Lian-Quan'
'Zhou, Zhongyuan'
'Ng, Seik Weng'

_publ_section_title
;
 2,3-Bis(2-chlorobenzyl)naphthalene-1,4-dione
;
_journal_coeditor_code OB2105
_journal_issue 3
_journal_name_full 'Acta Crystallographica Section E'
_journal_page_first o593
_journal_paper_doi 10.1107/S1600536807068006
_journal_volume 64
_journal_year 2008
_chemical_formula_iupac 'C24 H16 Cl2 O2'
_chemical_formula_moiety 'C24 H16 Cl2 O2'
_chemical_formula_sum 'C24 H16 Cl2 O2'
_chemical_formula_weight 407.27
_chemical_name_systematic
;
2,3-Bis(2-chlorobenzyl)naphthalene-1,4-dione
;
_space_group_IT_number 14
_symmetry_cell_setting monoclinic
_symmetry_space_group_name_Hall '-P 2yn'
_symmetry_space_group_name_H-M 'P 1 21/n 1'
_atom_sites_solution_hydrogens geom
_atom_sites_solution_primary direct
_atom_sites_solution_secondary difmap
_audit_creation_method SHELXL-97
_cell_angle_alpha 90.00
_cell_angle_beta 99.0710(10)
_cell_angle_gamma 90.00
_cell_formula_units_Z 4
_cell_length_a 9.9980(10)
_cell_length_b 10.2720(10)
_cell_length_c 18.804(2)
_cell_measurement_reflns_used 6278
_cell_measurement_temperature 295(2)
_cell_measurement_theta_max 27.5
_cell_measurement_theta_min 2.2
_cell_volume 1907.0(3)
_computing_cell_refinement 'SAINT (Bruker, 2001)'
_computing_data_collection 'SMART (Bruker, 2001)'
_computing_data_reduction 'SAINT (Bruker, 2001)'
_computing_molecular_graphics 'X-SEED (Barbour, 2001)'
_computing_publication_material 'publCIF (Westrip, 2008)'
_computing_structure_refinement 'SHELXL97 (Sheldrick, 1997)'
_computing_structure_solution 'SHELXS97 (Sheldrick, 1997)'
_diffrn_ambient_temperature 295(2)
_diffrn_measured_fraction_theta_full 0.998
_diffrn_measured_fraction_theta_max 0.998
_diffrn_measurement_device_type 'Bruker SMART area-detector'
_diffrn_measurement_method '\f and \w'
_diffrn_radiation_monochromator graphite
_diffrn_radiation_source 'medium-focus sealed tube'
_diffrn_radiation_type MoK\a
_diffrn_radiation_wavelength 0.71073
_diffrn_reflns_av_R_equivalents 0.0349
_diffrn_reflns_av_sigmaI/netI 0.0358
_diffrn_reflns_limit_h_max 12
_diffrn_reflns_limit_h_min -12
_diffrn_reflns_limit_k_max 13
_diffrn_reflns_limit_k_min -13
_diffrn_reflns_limit_l_max 11
_diffrn_reflns_limit_l_min -24
_diffrn_reflns_number 12440
_diffrn_reflns_theta_full 27.50
_diffrn_reflns_theta_max 27.50
_diffrn_reflns_theta_min 2.18
_diffrn_standards_decay_% 0
_diffrn_standards_interval_count 0
_diffrn_standards_interval_time 0
_diffrn_standards_number 0
_exptl_absorpt_coefficient_mu 0.358
_exptl_absorpt_correction_type none
_exptl_crystal_colour Yellow
_exptl_crystal_density_diffrn 1.418
_exptl_crystal_density_method 'not measured'
_exptl_crystal_description Block
_exptl_crystal_F_000 840
_exptl_crystal_size_max 0.5
_exptl_crystal_size_mid 0.5
_exptl_crystal_size_min 0.5
_refine_diff_density_max 0.182
_refine_diff_density_min -0.424
_refine_ls_extinction_method none
_refine_ls_goodness_of_fit_ref 1.019
_refine_ls_hydrogen_treatment constr
_refine_ls_matrix_type full
_refine_ls_number_parameters 253
_refine_ls_number_reflns 4366
_refine_ls_number_restraints 0
_refine_ls_restrained_S_all 1.019
_refine_ls_R_factor_all 0.0716
_refine_ls_R_factor_gt 0.0442
_refine_ls_shift/su_max 0.001
_refine_ls_shift/su_mean 0.000
_refine_ls_structure_factor_coef Fsqd
_refine_ls_weighting_details 'calc w=1/[\s^2^(Fo^2^)+(0.0628P)^2^+0.3578P] where P=(Fo^2^+2Fc^2^)/3'
_refine_ls_weighting_scheme calc
_refine_ls_wR_factor_gt 0.1116
_refine_ls_wR_factor_ref 0.1309
_reflns_number_gt 2921
_reflns_number_total 4366
_reflns_threshold_expression I>2\s(I)
_cod_data_source_file ob2105.cif
_cod_data_source_block I
_cod_depositor_comments
;
The following automatic conversions were performed:
'_symmetry_cell_setting' value 'Monoclinic' changed to 'monoclinic'
according to '/home/saulius/struct/CIF-dictionaries/cif_core.dic'
dictionary named 'cif_core.dic' version 2.4.1 from 2010-06-29.

Automatic conversion script
Id: cif_fix_enum 1527 2010-12-29 10:47:43Z saulius 

The following automatic conversions were performed:

'_symmetry_cell_setting' value 'Monoclinic' changed to 'monoclinic'
according to /home/saulius/struct/CIF-dictionaries/cif_core.dic
dictionary named 'cif_core.dic' version 2.4.1 from 2010-06-29.

Automatic conversion script
Id: cif_fix_values 1715 2011-07-08 13:25:40Z adriana 
;
_cod_original_cell_volume 1907.1(3)
_cod_original_sg_symbol_H-M 'P 21/n'
_cod_database_code 2217804
_cod_database_fobs_code 2217804

loop_
_symmetry_equiv_pos_as_xyz
'x, y, z'
'-x+1/2, y+1/2, -z+1/2'
'-x, -y, -z'
'x-1/2, -y-1/2, z-1/2'

loop_
_atom_site_type_symbol
_atom_site_label
_atom_site_fract_x
_atom_site_fract_y
_atom_site_fract_z
_atom_site_U_iso_or_equiv
_atom_site_adp_type
_atom_site_calc_flag
_atom_site_refinement_flags
_atom_site_occupancy
Cl Cl1 0.53007(6) 0.55702(6) 0.66580(4) 0.0779(2) Uani d . 1
Cl Cl2 -0.07641(7) 0.55387(6) 0.39047(4) 0.0856(2) Uani d . 1
O O1 0.48173(15) 1.00324(15) 0.60292(8) 0.0693(4) Uani d . 1
O O2 0.03492(16) 1.00716(16) 0.40921(9) 0.0763(5) Uani d . 1
C C1 0.39509(19) 0.64277(17) 0.69086(10) 0.0508(5) Uani d . 1
C C2 0.3610(3) 0.6185(2) 0.75798(11) 0.0707(7) Uani d . 1
H H2 0.4108 0.5589 0.7887 0.085 Uiso calc R 1
C C3 0.2548(3) 0.6819(2) 0.77899(13) 0.0821(8) Uani d . 1
H H3 0.2317 0.6658 0.8242 0.099 Uiso calc R 1
C C4 0.1817(3) 0.7694(2) 0.73391(13) 0.0743(7) Uani d . 1
H H4 0.1081 0.8118 0.7481 0.089 Uiso calc R 1
C C5 0.2169(2) 0.79478(19) 0.66737(10) 0.0550(5) Uani d . 1
H H5 0.1667 0.8550 0.6373 0.066 Uiso calc R 1
C C6 0.32481(18) 0.73306(16) 0.64433(9) 0.0438(4) Uani d . 1
C C7 0.3679(2) 0.76083(18) 0.57207(10) 0.0524(5) Uani d . 1
H H7A 0.4658 0.7688 0.5789 0.063 Uiso calc R 1
H H7B 0.3431 0.6871 0.5405 0.063 Uiso calc R 1
C C8 0.30674(17) 0.88202(17) 0.53547(9) 0.0426(4) Uani d . 1
C C9 0.37930(17) 1.00544(18) 0.55815(9) 0.0438(4) Uani d . 1
C C10 0.32835(17) 1.12940(16) 0.52474(9) 0.0422(4) Uani d . 1
C C11 0.39225(19) 1.24608(19) 0.54606(11) 0.0555(5) Uani d . 1
H H11 0.4650 1.2469 0.5836 0.067 Uiso calc R 1
C C12 0.3487(2) 1.3603(2) 0.51213(14) 0.0698(6) Uani d . 1
H H12 0.3920 1.4382 0.5266 0.084 Uiso calc R 1
C C13 0.2408(2) 1.3596(2) 0.45657(15) 0.0745(7) Uani d . 1
H H13 0.2131 1.4368 0.4330 0.089 Uiso calc R 1
C C14 0.1739(2) 1.2458(2) 0.43582(12) 0.0618(5) Uani d . 1
H H14 0.1002 1.2465 0.3988 0.074 Uiso calc R 1
C C15 0.21608(18) 1.12966(17) 0.47002(9) 0.0447(4) Uani d . 1
C C16 0.14175(18) 1.00724(18) 0.45086(9) 0.0476(4) Uani d . 1
C C17 0.19512(18) 0.88289(17) 0.48466(9) 0.0443(4) Uani d . 1
C C18 0.1139(2) 0.76407(19) 0.45892(11) 0.0566(5) Uani d . 1
H H18A 0.0185 0.7835 0.4574 0.068 Uiso calc R 1
H H18B 0.1372 0.6946 0.4936 0.068 Uiso calc R 1
C C19 0.13550(17) 0.71606(17) 0.38532(10) 0.0466(4) Uani d . 1
C C20 0.23605(19) 0.76496(19) 0.35008(10) 0.0542(5) Uani d . 1
H H20 0.2938 0.8290 0.3724 0.065 Uiso calc R 1
C C21 0.2529(2) 0.7209(2) 0.28236(12) 0.0675(6) Uani d . 1
H H21 0.3211 0.7555 0.2597 0.081 Uiso calc R 1
C C22 0.1689(3) 0.6263(3) 0.24877(13) 0.0762(7) Uani d . 1
H H22 0.1804 0.5965 0.2034 0.091 Uiso calc R 1
C C23 0.0682(2) 0.5759(2) 0.28197(13) 0.0694(6) Uani d . 1
H H23 0.0108 0.5121 0.2592 0.083 Uiso calc R 1
C C24 0.05248(19) 0.62039(18) 0.34967(11) 0.0553(5) Uani d . 1

loop_
_atom_site_aniso_label
_atom_site_aniso_U_11
_atom_site_aniso_U_22
_atom_site_aniso_U_33
_atom_site_aniso_U_12
_atom_site_aniso_U_13
_atom_site_aniso_U_23
Cl1 0.0746(4) 0.0631(4) 0.0901(5) 0.0227(3) -0.0056(3) 0.0124(3)
Cl2 0.0785(4) 0.0736(4) 0.1006(5) -0.0274(3) 0.0012(3) 0.0022(3)
O1 0.0628(9) 0.0722(10) 0.0629(9) 0.0011(7) -0.0211(7) 0.0104(7)
O2 0.0696(9) 0.0745(10) 0.0715(10) 0.0136(8) -0.0305(8) -0.0104(8)
C1 0.0583(11) 0.0404(9) 0.0490(10) -0.0050(8) -0.0064(9) 0.0029(8)
C2 0.1079(19) 0.0510(12) 0.0466(12) -0.0113(12) -0.0080(12) 0.0110(10)
C3 0.134(2) 0.0653(15) 0.0519(13) -0.0148(16) 0.0309(14) 0.0074(11)
C4 0.0997(18) 0.0636(14) 0.0682(14) -0.0003(13) 0.0402(13) 0.0038(11)
C5 0.0640(12) 0.0510(11) 0.0520(11) 0.0054(9) 0.0157(9) 0.0062(9)
C6 0.0519(10) 0.0376(8) 0.0399(9) -0.0032(7) 0.0012(7) 0.0009(7)
C7 0.0638(11) 0.0465(10) 0.0479(10) 0.0142(9) 0.0118(9) 0.0056(8)
C8 0.0507(10) 0.0447(10) 0.0333(8) 0.0093(8) 0.0100(7) 0.0031(7)
C9 0.0442(9) 0.0532(10) 0.0332(8) 0.0052(8) 0.0037(7) 0.0011(7)
C10 0.0453(9) 0.0439(9) 0.0385(9) 0.0045(7) 0.0102(7) -0.0013(7)
C11 0.0516(10) 0.0549(11) 0.0603(12) -0.0011(9) 0.0097(9) -0.0046(9)
C12 0.0709(14) 0.0443(11) 0.0967(18) -0.0021(10) 0.0214(13) -0.0018(11)
C13 0.0813(15) 0.0472(12) 0.0973(18) 0.0131(11) 0.0211(14) 0.0212(12)
C14 0.0621(12) 0.0606(13) 0.0610(12) 0.0173(10) 0.0050(10) 0.0161(10)
C15 0.0478(9) 0.0467(10) 0.0397(9) 0.0097(8) 0.0073(7) 0.0034(7)
C16 0.0505(10) 0.0539(11) 0.0359(9) 0.0089(8) -0.0009(8) -0.0028(8)
C17 0.0509(10) 0.0465(10) 0.0365(9) 0.0017(8) 0.0097(7) -0.0027(7)
C18 0.0641(12) 0.0530(11) 0.0531(11) -0.0076(9) 0.0101(9) -0.0038(9)
C19 0.0468(9) 0.0418(9) 0.0476(10) 0.0059(8) -0.0036(8) -0.0018(8)
C20 0.0497(10) 0.0586(11) 0.0514(11) 0.0030(9) -0.0007(9) -0.0095(9)
C21 0.0657(13) 0.0817(16) 0.0549(12) 0.0107(12) 0.0092(10) -0.0092(11)
C22 0.0836(16) 0.0850(17) 0.0555(13) 0.0203(14) -0.0027(12) -0.0212(12)
C23 0.0766(15) 0.0565(12) 0.0658(14) 0.0061(11) -0.0176(12) -0.0163(11)
C24 0.0538(11) 0.0436(10) 0.0626(12) 0.0045(8) -0.0089(9) -0.0003(9)

loop_
_atom_type_symbol
_atom_type_description
_atom_type_scat_dispersion_real
_atom_type_scat_dispersion_imag
_atom_type_scat_source
C C 0.0033 0.0016 'International Tables Vol C Tables 4.2.6.8 and 6.1.1.4'
H H 0.0000 0.0000 'International Tables Vol C Tables 4.2.6.8 and 6.1.1.4'
O O 0.0106 0.0060 'International Tables Vol C Tables 4.2.6.8 and 6.1.1.4'
Cl Cl 0.1484 0.1585 'International Tables Vol C Tables 4.2.6.8 and 6.1.1.4'

loop_
_geom_angle_atom_site_label_1
_geom_angle_atom_site_label_2
_geom_angle_atom_site_label_3
_geom_angle
C2 C1 C6 121.6(2)
C2 C1 Cl1 118.05(16)
C6 C1 Cl1 120.36(15)
C3 C2 C1 119.8(2)
C3 C2 H2 120.1
C1 C2 H2 120.1
C2 C3 C4 120.1(2)
C2 C3 H3 119.9
C4 C3 H3 119.9
C3 C4 C5 120.0(2)
C3 C4 H4 120.0
C5 C4 H4 120.0
C4 C5 C6 121.55(19)
C4 C5 H5 119.2
C6 C5 H5 119.2
C5 C6 C1 116.92(17)
C5 C6 C7 122.83(16)
C1 C6 C7 120.25(16)
C8 C7 C6 114.41(15)
C8 C7 H7A 108.7
C6 C7 H7A 108.7
C8 C7 H7B 108.7
C6 C7 H7B 108.7
H7A C7 H7B 107.6
C17 C8 C9 120.54(15)
C17 C8 C7 124.07(17)
C9 C8 C7 115.39(15)
O1 C9 C10 120.42(17)
O1 C9 C8 120.02(17)
C10 C9 C8 119.54(15)
C11 C10 C15 119.39(16)
C11 C10 C9 120.69(16)
C15 C10 C9 119.90(15)
C12 C11 C10 120.40(19)
C12 C11 H11 119.8
C10 C11 H11 119.8
C11 C12 C13 120.0(2)
C11 C12 H12 120.0
C13 C12 H12 120.0
C14 C13 C12 120.6(2)
C14 C13 H13 119.7
C12 C13 H13 119.7
C13 C14 C15 120.1(2)
C13 C14 H14 120.0
C15 C14 H14 120.0
C14 C15 C10 119.49(18)
C14 C15 C16 120.95(17)
C10 C15 C16 119.53(15)
O2 C16 C15 120.86(17)
O2 C16 C17 119.48(18)
C15 C16 C17 119.62(15)
C8 C17 C16 120.59(16)
C8 C17 C18 124.53(16)
C16 C17 C18 114.86(16)
C17 C18 C19 114.23(16)
C17 C18 H18A 108.7
C19 C18 H18A 108.7
C17 C18 H18B 108.7
C19 C18 H18B 108.7
H18A C18 H18B 107.6
C20 C19 C24 116.75(18)
C20 C19 C18 122.56(16)
C24 C19 C18 120.68(18)
C19 C20 C21 121.61(19)
C19 C20 H20 119.2
C21 C20 H20 119.2
C22 C21 C20 120.0(2)
C22 C21 H21 120.0
C20 C21 H21 120.0
C23 C22 C21 120.0(2)
C23 C22 H22 120.0
C21 C22 H22 120.0
C22 C23 C24 119.5(2)
C22 C23 H23 120.2
C24 C23 H23 120.2
C19 C24 C23 122.1(2)
C19 C24 Cl2 119.53(16)
C23 C24 Cl2 118.37(16)

loop_
_geom_bond_atom_site_label_1
_geom_bond_atom_site_label_2
_geom_bond_distance
Cl1 C1 1.738(2)
Cl2 C24 1.740(2)
O1 C9 1.219(2)
O2 C16 1.221(2)
C1 C2 1.381(3)
C1 C6 1.388(2)
C2 C3 1.357(3)
C2 H2 0.9300
C3 C4 1.365(3)
C3 H3 0.9300
C4 C5 1.377(3)
C4 H4 0.9300
C5 C6 1.379(3)
C5 H5 0.9300
C6 C7 1.516(2)
C7 C8 1.505(2)
C7 H7A 0.9700
C7 H7B 0.9700
C8 C17 1.350(2)
C8 C9 1.489(3)
C9 C10 1.475(2)
C10 C11 1.387(3)
C10 C15 1.398(2)
C11 C12 1.373(3)
C11 H11 0.9300
C12 C13 1.379(3)
C12 H12 0.9300
C13 C14 1.372(3)
C13 H13 0.9300
C14 C15 1.389(3)
C14 H14 0.9300
C15 C16 1.476(3)
C16 C17 1.488(2)
C17 C18 1.503(3)
C18 C19 1.516(3)
C18 H18A 0.9700
C18 H18B 0.9700
C19 C20 1.383(3)
C19 C24 1.389(2)
C20 C21 1.386(3)
C20 H20 0.9300
C21 C22 1.371(3)
C21 H21 0.9300
C22 C23 1.367(3)
C22 H22 0.9300
C23 C24 1.385(3)
C23 H23 0.9300

loop_
_geom_torsion_atom_site_label_1
_geom_torsion_atom_site_label_2
_geom_torsion_atom_site_label_3
_geom_torsion_atom_site_label_4
_geom_torsion
C6 C1 C2 C3 1.4(3)
Cl1 C1 C2 C3 -178.88(18)
C1 C2 C3 C4 0.0(4)
C2 C3 C4 C5 -0.9(4)
C3 C4 C5 C6 0.4(4)
C4 C5 C6 C1 0.9(3)
C4 C5 C6 C7 -178.7(2)
C2 C1 C6 C5 -1.8(3)
Cl1 C1 C6 C5 178.44(14)
C2 C1 C6 C7 177.85(18)
Cl1 C1 C6 C7 -1.9(2)
C5 C6 C7 C8 14.0(3)
C1 C6 C7 C8 -165.61(16)
C6 C7 C8 C17 -96.4(2)
C6 C7 C8 C9 84.5(2)
C17 C8 C9 O1 -178.37(17)
C7 C8 C9 O1 0.8(2)
C17 C8 C9 C10 0.1(2)
C7 C8 C9 C10 179.22(15)
O1 C9 C10 C11 -3.0(3)
C8 C9 C10 C11 178.54(16)
O1 C9 C10 C15 175.71(17)
C8 C9 C10 C15 -2.7(2)
C15 C10 C11 C12 -2.2(3)
C9 C10 C11 C12 176.55(18)
C10 C11 C12 C13 0.1(3)
C11 C12 C13 C14 1.6(4)
C12 C13 C14 C15 -1.1(3)
C13 C14 C15 C10 -1.1(3)
C13 C14 C15 C16 177.1(2)
C11 C10 C15 C14 2.7(3)
C9 C10 C15 C14 -176.07(17)
C11 C10 C15 C16 -175.53(16)
C9 C10 C15 C16 5.7(2)
C14 C15 C16 O2 -6.5(3)
C10 C15 C16 O2 171.68(18)
C14 C15 C16 C17 175.61(17)
C10 C15 C16 C17 -6.2(3)
C9 C8 C17 C16 -0.6(2)
C7 C8 C17 C16 -179.65(16)
C9 C8 C17 C18 -179.10(16)
C7 C8 C17 C18 1.8(3)
O2 C16 C17 C8 -174.32(18)
C15 C16 C17 C8 3.6(3)
O2 C16 C17 C18 4.4(3)
C15 C16 C17 C18 -177.76(16)
C8 C17 C18 C19 -104.7(2)
C16 C17 C18 C19 76.7(2)
C17 C18 C19 C20 9.4(3)
C17 C18 C19 C24 -169.87(16)
C24 C19 C20 C21 0.2(3)
C18 C19 C20 C21 -179.10(18)
C19 C20 C21 C22 -0.2(3)
C20 C21 C22 C23 0.3(3)
C21 C22 C23 C24 -0.4(3)
C20 C19 C24 C23 -0.3(3)
C18 C19 C24 C23 179.01(18)
C20 C19 C24 Cl2 179.97(14)
C18 C19 C24 Cl2 -0.7(2)
C22 C23 C24 C19 0.4(3)
C22 C23 C24 Cl2 -179.87(17)

loop_
_cod_related_entry_id
_cod_related_entry_database
_cod_related_entry_code
1 ChemSpider 21118798
